data_2235795
loop_
_publ_author_name
'Nikolayenko, Varvara I.'
'Akerman, Matthew P.'
'Grimmer, Craig D.'
'Reddy, Desigan'

_publ_section_title
;
 1,2-Bis[(2,2':6',2''-terpyridin-4'-yl)oxy]ethane
;
_journal_coeditor_code FJ2578
_journal_issue 8
_journal_name_full 'Acta Crystallographica Section E'
_journal_page_first o2384
_journal_page_last o2385
_journal_paper_doi 10.1107/S1600536812030292
_journal_volume 68
_journal_year 2012
_chemical_formula_iupac 'C32 H24 N6 O2'
_chemical_formula_moiety 'C32 H24 N6 O2'
_chemical_formula_sum 'C32 H24 N6 O2'
_chemical_formula_weight 524.58
_chemical_name_common L1
_chemical_name_systematic
;
1,2-Bis[(2,2':6',2''-terpyridin-4'-yl)oxy]ethane
;
_space_group_IT_number 2
_symmetry_cell_setting triclinic
_symmetry_space_group_name_Hall '-P 1'
_symmetry_space_group_name_H-M 'P -1'
_atom_sites_solution_hydrogens geom
_atom_sites_solution_primary direct
_atom_sites_solution_secondary difmap
_audit_creation_method SHELXL97
_cell_angle_alpha 93.850(6)
_cell_angle_beta 98.760(6)
_cell_angle_gamma 102.468(5)
_cell_formula_units_Z 1
_cell_length_a 6.2576(6)
_cell_length_b 10.0851(9)
_cell_length_c 10.2388(9)
_cell_measurement_reflns_used 3364
_cell_measurement_temperature 100(2)
_cell_measurement_theta_max 32.8
_cell_measurement_theta_min 2.0
_cell_volume 620.20(10)
_computing_cell_refinement 'SAINT-Plus (Bruker, 2010)'
_computing_data_collection 'APEX2 (Bruker, 2010)'
_computing_data_reduction 'SAINT-Plus (Bruker, 2010)'
_computing_molecular_graphics 'WinGX (Farrugia, 1999)'
_computing_publication_material 'publCIF (Westrip, 2010)'
_computing_structure_refinement 'SHELXL97 (Sheldrick, 2008)'
_computing_structure_solution 'SHELXL97 (Sheldrick, 2008)'
_diffrn_ambient_temperature 100(2)
_diffrn_measured_fraction_theta_full 0.974
_diffrn_measured_fraction_theta_max 0.971
_diffrn_measurement_device_type 'Bruker APEXII CCD'
_diffrn_measurement_method '\w and \f scans'
_diffrn_radiation_monochromator graphite
_diffrn_radiation_source 'fine-focus sealed tube'
_diffrn_radiation_type MoK\a
_diffrn_radiation_wavelength 0.71073
_diffrn_reflns_av_R_equivalents 0.0406
_diffrn_reflns_av_sigmaI/netI 0.0669
_diffrn_reflns_limit_h_max 8
_diffrn_reflns_limit_h_min -9
_diffrn_reflns_limit_k_max 15
_diffrn_reflns_limit_k_min -15
_diffrn_reflns_limit_l_max 15
_diffrn_reflns_limit_l_min -15
_diffrn_reflns_number 8371
_diffrn_reflns_theta_full 25.00
_diffrn_reflns_theta_max 32.76
_diffrn_reflns_theta_min 2.02
_diffrn_standards_decay_% 0
_diffrn_standards_interval_count 0
_diffrn_standards_interval_time 0
_diffrn_standards_number 0
_exptl_absorpt_coefficient_mu 0.091
_exptl_absorpt_correction_T_max 0.9955
_exptl_absorpt_correction_T_min 0.9820
_exptl_absorpt_correction_type multi-scan
_exptl_absorpt_process_details '(SADABS; Bruker, 2010)'
_exptl_crystal_colour colourless
_exptl_crystal_density_diffrn 1.405
_exptl_crystal_density_method 'not measured'
_exptl_crystal_description needle
_exptl_crystal_F_000 274
_exptl_crystal_size_max 0.20
_exptl_crystal_size_mid 0.10
_exptl_crystal_size_min 0.05
_refine_diff_density_max 0.770
_refine_diff_density_min -0.272
_refine_ls_extinction_method none
_refine_ls_goodness_of_fit_ref 1.041
_refine_ls_hydrogen_treatment constr
_refine_ls_matrix_type full
_refine_ls_number_parameters 181
_refine_ls_number_reflns 4459
_refine_ls_number_restraints 0
_refine_ls_restrained_S_all 1.041
_refine_ls_R_factor_all 0.0775
_refine_ls_R_factor_gt 0.0616
_refine_ls_shift/su_max 0.001
_refine_ls_shift/su_mean 0.000
_refine_ls_structure_factor_coef Fsqd
_refine_ls_weighting_details 'calc w = 1/[\s^2^(Fo^2^)+(0.1018P)^2^+0.0609P] where P=(Fo^2^+2Fc^2^)/3'
_refine_ls_weighting_scheme calc
_refine_ls_wR_factor_gt 0.1687
_refine_ls_wR_factor_ref 0.1816
_reflns_number_gt 3364
_reflns_number_total 4459
_reflns_threshold_expression I>2\s(I)
_cod_data_source_file fj2578.cif
_cod_data_source_block I
_cod_database_code 2235795
_cod_database_fobs_code 2235795

loop_
_symmetry_equiv_pos_as_xyz
'x, y, z'
'-x, -y, -z'

loop_
_atom_site_type_symbol
_atom_site_label
_atom_site_fract_x
_atom_site_fract_y
_atom_site_fract_z
_atom_site_U_iso_or_equiv
_atom_site_adp_type
_atom_site_calc_flag
_atom_site_refinement_flags
_atom_site_occupancy
_atom_site_symmetry_multiplicity
C C1 0.8540(2) 0.33313(15) 0.60520(14) 0.0283(3) Uani d . 1 1
H H1 0.7963 0.3499 0.6837 0.034 Uiso calc R 1 1
C C2 1.0660(2) 0.30976(14) 0.61813(14) 0.0269(3) Uani d . 1 1
H H2 1.1508 0.3100 0.7034 0.032 Uiso calc R 1 1
C C3 1.1514(2) 0.28615(14) 0.50440(14) 0.0250(3) Uani d . 1 1
H H3 1.2977 0.2721 0.5101 0.030 Uiso calc R 1 1
C C4 1.0195(2) 0.28323(13) 0.38123(13) 0.0208(3) Uani d . 1 1
H H4 1.0724 0.2648 0.3013 0.025 Uiso calc R 1 1
C C5 0.80907(19) 0.30792(12) 0.37783(12) 0.0166(2) Uani d . 1 1
C C6 0.66344(19) 0.30803(12) 0.24834(11) 0.0162(2) Uani d . 1 1
C C7 0.5019(2) 0.38379(12) 0.24126(12) 0.0174(2) Uani d . 1 1
H H7 0.4845 0.4371 0.3173 0.021 Uiso calc R 1 1
C C8 0.36599(19) 0.37913(11) 0.11862(12) 0.0164(2) Uani d . 1 1
C C9 0.3930(2) 0.29829(12) 0.01032(12) 0.0175(2) Uani d . 1 1
H H9 0.2993 0.2913 -0.0733 0.021 Uiso calc R 1 1
C C10 0.56189(19) 0.22744(11) 0.02768(12) 0.0163(2) Uani d . 1 1
C C11 0.5964(2) 0.14184(12) -0.08808(12) 0.0176(2) Uani d . 1 1
C C12 0.7865(2) 0.09098(13) -0.08388(13) 0.0216(3) Uani d . 1 1
H H12 0.8959 0.1077 -0.0057 0.026 Uiso calc R 1 1
C C13 0.8136(2) 0.01537(14) -0.19586(14) 0.0263(3) Uani d . 1 1
H H13 0.9440 -0.0183 -0.1966 0.032 Uiso calc R 1 1
C C14 0.6474(3) -0.01030(14) -0.30669(14) 0.0286(3) Uani d . 1 1
H H14 0.6605 -0.0627 -0.3845 0.034 Uiso calc R 1 1
C C15 0.4620(3) 0.04248(14) -0.30107(14) 0.0277(3) Uani d . 1 1
H H15 0.3471 0.0234 -0.3765 0.033 Uiso calc R 1 1
C C16 0.07750(19) 0.45488(12) -0.01226(11) 0.0167(2) Uani d . 1 1
H H16A -0.0069 0.3610 -0.0461 0.020 Uiso calc R 1 1
H H16B 0.1703 0.4909 -0.0778 0.020 Uiso calc R 1 1
N N1 0.72577(19) 0.33330(12) 0.48743(11) 0.0235(2) Uani d . 1 1
N N2 0.69872(17) 0.23327(10) 0.14323(10) 0.0170(2) Uani d . 1 1
N N3 0.4356(2) 0.11876(11) -0.19559(11) 0.0231(2) Uani d . 1 1
O O1 0.21257(15) 0.45611(9) 0.11416(8) 0.0196(2) Uani d . 1 1

loop_
_atom_site_aniso_label
_atom_site_aniso_U_11
_atom_site_aniso_U_22
_atom_site_aniso_U_33
_atom_site_aniso_U_12
_atom_site_aniso_U_13
_atom_site_aniso_U_23
C1 0.0317(7) 0.0380(7) 0.0155(6) 0.0149(6) -0.0030(5) -0.0009(5)
C2 0.0312(7) 0.0294(6) 0.0178(6) 0.0113(5) -0.0085(5) 0.0004(5)
C3 0.0227(6) 0.0284(6) 0.0231(6) 0.0116(5) -0.0060(5) 0.0004(5)
C4 0.0200(5) 0.0256(6) 0.0177(6) 0.0111(4) -0.0015(4) 0.0004(4)
C5 0.0185(5) 0.0175(5) 0.0138(5) 0.0074(4) -0.0016(4) 0.0011(4)
C6 0.0174(5) 0.0184(5) 0.0135(5) 0.0077(4) -0.0004(4) 0.0020(4)
C7 0.0195(5) 0.0191(5) 0.0145(5) 0.0095(4) -0.0006(4) 0.0007(4)
C8 0.0170(5) 0.0170(5) 0.0164(5) 0.0085(4) -0.0004(4) 0.0025(4)
C9 0.0199(5) 0.0192(5) 0.0141(5) 0.0092(4) -0.0015(4) 0.0012(4)
C10 0.0181(5) 0.0166(5) 0.0148(5) 0.0075(4) -0.0001(4) 0.0007(4)
C11 0.0218(5) 0.0166(5) 0.0150(5) 0.0080(4) 0.0003(4) 0.0005(4)
C12 0.0251(6) 0.0205(5) 0.0201(6) 0.0110(4) -0.0005(4) -0.0003(4)
C13 0.0348(7) 0.0236(6) 0.0247(7) 0.0154(5) 0.0060(5) 0.0007(5)
C14 0.0449(8) 0.0234(6) 0.0188(6) 0.0127(6) 0.0046(5) -0.0028(5)
C15 0.0399(8) 0.0247(6) 0.0162(6) 0.0103(5) -0.0044(5) -0.0037(5)
C16 0.0175(5) 0.0184(5) 0.0148(5) 0.0089(4) -0.0022(4) 0.0015(4)
N1 0.0245(5) 0.0319(6) 0.0155(5) 0.0141(4) -0.0016(4) -0.0004(4)
N2 0.0190(5) 0.0179(4) 0.0146(5) 0.0081(4) -0.0007(3) 0.0007(3)
N3 0.0292(6) 0.0233(5) 0.0158(5) 0.0103(4) -0.0034(4) -0.0019(4)
O1 0.0219(4) 0.0248(4) 0.0145(4) 0.0155(3) -0.0033(3) -0.0008(3)

loop_
_atom_type_symbol
_atom_type_description
_atom_type_scat_dispersion_real
_atom_type_scat_dispersion_imag
_atom_type_scat_source
C C 0.0033 0.0016 'International Tables Vol C Tables 4.2.6.8 and 6.1.1.4'
H H 0.0000 0.0000 'International Tables Vol C Tables 4.2.6.8 and 6.1.1.4'
N N 0.0061 0.0033 'International Tables Vol C Tables 4.2.6.8 and 6.1.1.4'
O O 0.0106 0.0060 'International Tables Vol C Tables 4.2.6.8 and 6.1.1.4'

loop_
_geom_angle_atom_site_label_1
_geom_angle_atom_site_label_2
_geom_angle_atom_site_label_3
_geom_angle_site_symmetry_1
_geom_angle_site_symmetry_3
_geom_angle
N1 C1 C2 . . 123.44(13)
N1 C1 H1 . . 118.3
C2 C1 H1 . . 118.3
C3 C2 C1 . . 118.57(11)
C3 C2 H2 . . 120.7
C1 C2 H2 . . 120.7
C2 C3 C4 . . 118.90(12)
C2 C3 H3 . . 120.6
C4 C3 H3 . . 120.6
C5 C4 C3 . . 118.52(12)
C5 C4 H4 . . 120.7
C3 C4 H4 . . 120.7
N1 C5 C4 . . 123.13(10)
N1 C5 C6 . . 116.44(10)
C4 C5 C6 . . 120.42(11)
N2 C6 C7 . . 123.58(10)
N2 C6 C5 . . 116.82(9)
C7 C6 C5 . . 119.60(10)
C6 C7 C8 . . 117.85(10)
C6 C7 H7 . . 121.1
C8 C7 H7 . . 121.1
O1 C8 C9 . . 123.90(10)
O1 C8 C7 . . 116.52(10)
C9 C8 C7 . . 119.58(10)
C8 C9 C10 . . 118.00(10)
C8 C9 H9 . . 121.0
C10 C9 H9 . . 121.0
N2 C10 C9 . . 123.59(10)
N2 C10 C11 . . 117.52(10)
C9 C10 C11 . . 118.88(10)
N3 C11 C12 . . 122.67(11)
N3 C11 C10 . . 116.21(10)
C12 C11 C10 . . 121.12(10)
C13 C12 C11 . . 118.78(11)
C13 C12 H12 . . 120.6
C11 C12 H12 . . 120.6
C14 C13 C12 . . 118.95(12)
C14 C13 H13 . . 120.5
C12 C13 H13 . . 120.5
C15 C14 C13 . . 118.25(12)
C15 C14 H14 . . 120.9
C13 C14 H14 . . 120.9
N3 C15 C14 . . 123.72(12)
N3 C15 H15 . . 118.1
C14 C15 H15 . . 118.1
O1 C16 C16 . 2_565 105.29(11)
O1 C16 H16A . . 110.7
C16 C16 H16A 2_565 . 110.7
O1 C16 H16B . . 110.7
C16 C16 H16B 2_565 . 110.7
H16A C16 H16B . . 108.8
C5 N1 C1 . . 117.40(11)
C10 N2 C6 . . 117.30(9)
C15 N3 C11 . . 117.59(11)
C8 O1 C16 . . 116.69(9)

loop_
_geom_bond_atom_site_label_1
_geom_bond_atom_site_label_2
_geom_bond_site_symmetry_2
_geom_bond_distance
C1 N1 . 1.3431(16)
C1 C2 . 1.385(2)
C1 H1 . 0.9500
C2 C3 . 1.381(2)
C2 H2 . 0.9500
C3 C4 . 1.3928(16)
C3 H3 . 0.9500
C4 C5 . 1.3879(16)
C4 H4 . 0.9500
C5 N1 . 1.3393(17)
C5 C6 . 1.4902(15)
C6 N2 . 1.3457(15)
C6 C7 . 1.3889(15)
C7 C8 . 1.3972(15)
C7 H7 . 0.9500
C8 O1 . 1.3564(13)
C8 C9 . 1.3849(16)
C9 C10 . 1.3945(15)
C9 H9 . 0.9500
C10 N2 . 1.3404(14)
C10 C11 . 1.4891(16)
C11 N3 . 1.3437(14)
C11 C12 . 1.3895(17)
C12 C13 . 1.3865(18)
C12 H12 . 0.9500
C13 C14 . 1.3859(19)
C13 H13 . 0.9500
C14 C15 . 1.384(2)
C14 H14 . 0.9500
C15 N3 . 1.3354(17)
C15 H15 . 0.9500
C16 O1 . 1.4318(13)
C16 C16 2_565 1.502(2)
C16 H16A . 0.9900
C16 H16B . 0.9900

loop_
_geom_torsion_atom_site_label_1
_geom_torsion_atom_site_label_2
_geom_torsion_atom_site_label_3
_geom_torsion_atom_site_label_4
_geom_torsion_site_symmetry_1
_geom_torsion
N1 C1 C2 C3 . 0.4(2)
C1 C2 C3 C4 . -1.6(2)
C2 C3 C4 C5 . 1.72(19)
C3 C4 C5 N1 . -0.60(19)
C3 C4 C5 C6 . 179.03(11)
N1 C5 C6 N2 . -154.39(12)
C4 C5 C6 N2 . 25.96(17)
N1 C5 C6 C7 . 25.91(17)
C4 C5 C6 C7 . -153.74(12)
N2 C6 C7 C8 . 1.52(19)
C5 C6 C7 C8 . -178.80(11)
C6 C7 C8 O1 . -178.82(11)
C6 C7 C8 C9 . 1.27(18)
O1 C8 C9 C10 . 178.08(11)
C7 C8 C9 C10 . -2.02(18)
C8 C9 C10 N2 . 0.09(19)
C8 C9 C10 C11 . -178.94(11)
N2 C10 C11 N3 . 168.96(11)
C9 C10 C11 N3 . -11.94(18)
N2 C10 C11 C12 . -11.79(18)
C9 C10 C11 C12 . 167.31(12)
N3 C11 C12 C13 . 1.2(2)
C10 C11 C12 C13 . -178.02(12)
C11 C12 C13 C14 . -1.9(2)
C12 C13 C14 C15 . 0.8(2)
C13 C14 C15 N3 . 1.2(2)
C4 C5 N1 C1 . -0.62(19)
C6 C5 N1 C1 . 179.74(12)
C2 C1 N1 C5 . 0.7(2)
C9 C10 N2 C6 . 2.55(18)
C11 C10 N2 C6 . -178.40(11)
C7 C6 N2 C10 . -3.38(18)
C5 C6 N2 C10 . 176.93(10)
C14 C15 N3 C11 . -1.9(2)
C12 C11 N3 C15 . 0.7(2)
C10 C11 N3 C15 . 179.90(13)
C9 C8 O1 C16 . -1.95(18)
C7 C8 O1 C16 . 178.14(10)
C16 C16 O1 C8 2_565 178.97(12)
